data_4131042
loop_
_publ_author_name
'Yang, Kin S.'
'Gurak, Jr, John A'
'Liu, Zhen'
'Engle, Keary M.'

_publ_section_title
;
 Catalytic, Regioselective Hydrocarbofunctionalization of Unactivated
 Alkenes with Diverse C-H Nucleophiles.
;
_journal_issue 44
_journal_name_full 'Journal of the American Chemical Society'
_journal_page_first 14705
_journal_page_last 14712
_journal_paper_doi 10.1021/jacs.6b08850
_journal_volume 138
_journal_year 2016
_chemical_formula_moiety 'C23 H26 N2 O3'
_chemical_formula_sum 'C23 H26 N2 O3'
_chemical_formula_weight 378.46
_space_group_crystal_system monoclinic
_space_group_IT_number 14
_space_group_name_Hall '-P 2ybc'
_space_group_name_H-M_alt 'P 1 21/c 1'
_atom_sites_solution_hydrogens geom
_atom_sites_solution_primary direct
_audit_creation_date 2016-04-28
_audit_creation_method
;
Olex2 1.2-beta
(compiled 2016.02.19 svn.r3266 for OlexSys, GUI svn.r5155)
;
_cell_angle_alpha 90
_cell_angle_beta 90.919(2)
_cell_angle_gamma 90
_cell_formula_units_Z 4
_cell_length_a 13.9598(8)
_cell_length_b 14.3552(8)
_cell_length_c 9.9380(4)
_cell_measurement_reflns_used 2710
_cell_measurement_temperature 100(2)
_cell_measurement_theta_max 23.737
_cell_measurement_theta_min 2.838
_cell_volume 1991.28(18)
_computing_cell_refinement 'SAINT v8.34A (Bruker, 2013)'
_computing_data_collection 'APEX2 v2013.6-2 (Bruker, 2013)'
_computing_data_reduction 'SAINT v8.34A (Bruker, 2013)'
_computing_molecular_graphics 'Olex2 (Dolomanov et al., 2009)'
_computing_publication_material 'Olex2 (Dolomanov et al., 2009)'
_computing_structure_refinement 'XL (Sheldrick, 2008)'
_computing_structure_solution 'ShelXT (Sheldrick, 2008)'
_diffrn_ambient_temperature 100.0
_diffrn_detector 'Bruker APEX-II CCD'
_diffrn_detector_area_resol_mean 7.9
_diffrn_detector_type 'CCD Area Detector'
_diffrn_measured_fraction_theta_full 0.999
_diffrn_measured_fraction_theta_max 0.996
_diffrn_measurement_device 'Kappa Four-Circle Diffractometer'
_diffrn_measurement_device_type 'Bruker APEX II Ultra'
_diffrn_measurement_method '\f and \w scans'
_diffrn_radiation_monochromator 'Double Bounce Multilayer Mirrors'
_diffrn_radiation_probe x-ray
_diffrn_radiation_type MoK\a
_diffrn_radiation_wavelength 0.71073
_diffrn_reflns_av_R_equivalents 0.0576
_diffrn_reflns_av_unetI/netI 0.0590
_diffrn_reflns_Laue_measured_fraction_full 0.999
_diffrn_reflns_Laue_measured_fraction_max 0.996
_diffrn_reflns_limit_h_max 17
_diffrn_reflns_limit_h_min -17
_diffrn_reflns_limit_k_max 17
_diffrn_reflns_limit_k_min -17
_diffrn_reflns_limit_l_max 12
_diffrn_reflns_limit_l_min -10
_diffrn_reflns_number 13906
_diffrn_reflns_point_group_measured_fraction_full 0.999
_diffrn_reflns_point_group_measured_fraction_max 0.996
_diffrn_reflns_theta_full 25.242
_diffrn_reflns_theta_max 26.403
_diffrn_reflns_theta_min 2.035
_diffrn_source 'Micro Focus Rotating Anode'
_diffrn_source_type 'Bruker TXS'
_diffrn_standards_number 0
_exptl_absorpt_coefficient_mu 0.084
_exptl_absorpt_correction_T_max 0.1660
_exptl_absorpt_correction_T_min 0.1381
_exptl_absorpt_correction_type multi-scan
_exptl_absorpt_process_details
;
SADABS-2014/5 (Bruker,2014/5) was used for absorption correction.
wR2(int) was 0.0789 before and 0.0616 after correction.
The Ratio of minimum to maximum transmission is 0.8319.
The \l/2 correction factor is 0.00150.
;
_exptl_crystal_colour colourless
_exptl_crystal_colour_primary colourless
_exptl_crystal_density_diffrn 1.262
_exptl_crystal_description prism
_exptl_crystal_F_000 808
_exptl_crystal_size_max 0.33
_exptl_crystal_size_mid 0.22
_exptl_crystal_size_min 0.22
_refine_diff_density_max 0.207
_refine_diff_density_min -0.212
_refine_diff_density_rms 0.045
_refine_ls_extinction_method none
_refine_ls_goodness_of_fit_ref 1.019
_refine_ls_hydrogen_treatment constr
_refine_ls_matrix_type full
_refine_ls_number_parameters 255
_refine_ls_number_reflns 4063
_refine_ls_number_restraints 0
_refine_ls_restrained_S_all 1.019
_refine_ls_R_factor_all 0.0712
_refine_ls_R_factor_gt 0.0469
_refine_ls_shift/su_max 0.000
_refine_ls_shift/su_mean 0.000
_refine_ls_structure_factor_coef Fsqd
_refine_ls_weighting_details 'w=1/[\s^2^(Fo^2^)+(0.0399P)^2^+0.7021P] where P=(Fo^2^+2Fc^2^)/3'
_refine_ls_weighting_scheme calc
_refine_ls_wR_factor_gt 0.1048
_refine_ls_wR_factor_ref 0.1186
_reflns_Friedel_coverage 0.000
_reflns_number_gt 2970
_reflns_number_total 4063
_reflns_threshold_expression 'I > 2\s(I)'
_cod_data_source_file ja6b08850_si_003.cif
_cod_data_source_block engle12
_cod_depositor_comments
;
The following automatic conversions were performed:

data item '_diffrn_radiation_probe' value 'X-ray' was changed to
'x-ray' in accordance with the
/home/saulius/struct/COD-crude-data/automatic-downloads/DataCite-retrospective/ACS/depositions/lib/dictionaries/cif_core.dic
dictionary named 'cif_core.dic' version 2.4.2 last updated on
2011-04-26.

Automatic conversion script
Id: cif_fix_values 6909 2019-04-08 15:41:33Z antanas 
;
_cod_database_code 4131042
_shelx_space_group_comment
;
The symmetry employed for this shelxl refinement is uniquely defined
by the following loop, which should always be used as a source of
symmetry information in preference to the above space-group names.
They are only intended as comments.
;
_shelx_estimated_absorpt_t_max 0.982
_shelx_estimated_absorpt_t_min 0.973
_olex2_refinement_description
;
1. Fixed Uiso
 At 1.2 times of:
  All C(H) groups, All C(H,H) groups, All N(H) groups
 At 1.5 times of:
  All C(H,H,H) groups
2.a Ternary CH refined with riding coordinates:
 C5(H5)
2.b Secondary CH2 refined with riding coordinates:
 C3(H3A,H3B), C6(H6A,H6B), C7(H7A,H7B), C15(H15A,H15B), C16(H16A,H16B),
 C19(H19A,H19B)
2.c Aromatic/amide H refined with riding coordinates:
 N1(H1), C12(H12), C13(H13), C20(H20), C21(H21), C22(H22), C23(H23)
2.d Idealised Me refined as rotating group:
 C1(H1A,H1B,H1C), C14(H14A,H14B,H14C)
;
_shelx_shelxl_version_number 2014/7
_olex2_submission_special_instructions 'No special instructions were received'

loop_
_space_group_symop_operation_xyz
'x, y, z'
'-x, y+1/2, -z+1/2'
'-x, -y, -z'
'x, -y-1/2, z-1/2'

loop_
_atom_site_label
_atom_site_type_symbol
_atom_site_fract_x
_atom_site_fract_y
_atom_site_fract_z
_atom_site_U_iso_or_equiv
_atom_site_adp_type
_atom_site_occupancy
_atom_site_site_symmetry_order
_atom_site_calc_flag
_atom_site_refinement_flags_posn
O1 O 0.81163(8) 0.09025(8) 0.32477(11) 0.0243(3) Uani 1 1 d .
O2 O 1.01303(10) -0.17277(10) 0.29160(15) 0.0474(4) Uani 1 1 d .
O3 O 0.64719(9) 0.34345(8) 0.10179(11) 0.0271(3) Uani 1 1 d .
N1 N 0.66745(10) 0.41855(10) 0.30122(13) 0.0264(3) Uani 1 1 d .
H1 H 0.7014 0.4170 0.3766 0.032 Uiso 1 1 calc R
N2 N 0.65098(11) 0.52647(10) 0.51586(14) 0.0276(4) Uani 1 1 d .
C1 C 0.75560(14) -0.17966(13) 0.4556(2) 0.0375(5) Uani 1 1 d .
H1A H 0.7652 -0.1702 0.3591 0.056 Uiso 1 1 calc GR
H1B H 0.6907 -0.1601 0.4789 0.056 Uiso 1 1 calc GR
H1C H 0.7641 -0.2458 0.4774 0.056 Uiso 1 1 calc GR
C2 C 0.82839(14) -0.12206(12) 0.53535(17) 0.0300(4) Uani 1 1 d .
C3 C 0.81529(14) -0.01749(12) 0.50360(17) 0.0289(4) Uani 1 1 d .
H3A H 0.7464 -0.0017 0.5082 0.035 Uiso 1 1 calc R
H3B H 0.8496 0.0195 0.5732 0.035 Uiso 1 1 calc R
C4 C 0.85150(12) 0.00924(11) 0.36781(16) 0.0230(4) Uani 1 1 d .
C5 C 0.85564(13) 0.13464(12) 0.20816(16) 0.0241(4) Uani 1 1 d .
H5 H 0.9163 0.1660 0.2381 0.029 Uiso 1 1 calc R
C6 C 0.78560(13) 0.20774(12) 0.15888(16) 0.0242(4) Uani 1 1 d .
H6A H 0.7270 0.1762 0.1247 0.029 Uiso 1 1 calc R
H6B H 0.8143 0.2415 0.0826 0.029 Uiso 1 1 calc R
C7 C 0.75747(12) 0.27792(11) 0.26527(16) 0.0232(4) Uani 1 1 d .
H7A H 0.7295 0.2444 0.3424 0.028 Uiso 1 1 calc R
H7B H 0.8156 0.3108 0.2982 0.028 Uiso 1 1 calc R
C8 C 0.68584(12) 0.34894(11) 0.21294(16) 0.0214(4) Uani 1 1 d .
C9 C 0.60217(13) 0.49279(11) 0.29000(16) 0.0245(4) Uani 1 1 d .
C10 C 0.59564(12) 0.54962(11) 0.40686(16) 0.0232(4) Uani 1 1 d .
C11 C 0.53207(12) 0.62686(12) 0.40645(17) 0.0244(4) Uani 1 1 d .
C12 C 0.52762(13) 0.68038(12) 0.52530(17) 0.0290(4) Uani 1 1 d .
H12 H 0.4864 0.7329 0.5297 0.035 Uiso 1 1 calc R
C13 C 0.58293(14) 0.65595(13) 0.63353(18) 0.0336(5) Uani 1 1 d .
H13 H 0.5805 0.6911 0.7144 0.040 Uiso 1 1 calc R
C14 C 0.81379(17) -0.13864(15) 0.68602(19) 0.0455(6) Uani 1 1 d .
H14A H 0.7474 -0.1240 0.7088 0.068 Uiso 1 1 calc GR
H14B H 0.8574 -0.0985 0.7381 0.068 Uiso 1 1 calc GR
H14C H 0.8272 -0.2040 0.7075 0.068 Uiso 1 1 calc GR
C15 C 0.87854(13) 0.06362(12) 0.10260(17) 0.0276(4) Uani 1 1 d .
H15A H 0.9094 0.0949 0.0258 0.033 Uiso 1 1 calc R
H15B H 0.8184 0.0347 0.0691 0.033 Uiso 1 1 calc R
C16 C 0.94490(14) -0.01175(13) 0.15779(18) 0.0307(4) Uani 1 1 d .
H16A H 0.9426 -0.0667 0.0976 0.037 Uiso 1 1 calc R
H16B H 1.0116 0.0117 0.1607 0.037 Uiso 1 1 calc R
C17 C 0.91552(13) -0.03989(12) 0.29709(17) 0.0258(4) Uani 1 1 d .
C18 C 0.95642(13) -0.12464(13) 0.35520(19) 0.0310(4) Uani 1 1 d .
C19 C 0.93037(14) -0.14957(13) 0.49755(18) 0.0353(5) Uani 1 1 d .
H19A H 0.9760 -0.1185 0.5603 0.042 Uiso 1 1 calc R
H19B H 0.9378 -0.2177 0.5096 0.042 Uiso 1 1 calc R
C20 C 0.64381(14) 0.57811(13) 0.62456(18) 0.0320(4) Uani 1 1 d .
H20 H 0.6818 0.5620 0.7012 0.038 Uiso 1 1 calc R
C21 C 0.47581(13) 0.64508(12) 0.28983(17) 0.0293(4) Uani 1 1 d .
H21 H 0.4329 0.6965 0.2881 0.035 Uiso 1 1 calc R
C22 C 0.48312(14) 0.58907(12) 0.18012(18) 0.0327(5) Uani 1 1 d .
H22 H 0.4448 0.6019 0.1025 0.039 Uiso 1 1 calc R
C23 C 0.54615(14) 0.51245(12) 0.17865(18) 0.0312(4) Uani 1 1 d .
H23 H 0.5499 0.4744 0.1007 0.037 Uiso 1 1 calc R

loop_
_atom_site_aniso_label
_atom_site_aniso_U_11
_atom_site_aniso_U_22
_atom_site_aniso_U_33
_atom_site_aniso_U_23
_atom_site_aniso_U_13
_atom_site_aniso_U_12
O1 0.0279(7) 0.0198(6) 0.0253(6) 0.0028(5) 0.0069(5) 0.0053(5)
O2 0.0410(9) 0.0379(8) 0.0639(9) 0.0075(7) 0.0176(7) 0.0189(7)
O3 0.0300(7) 0.0239(6) 0.0271(6) 0.0019(5) -0.0061(5) 0.0026(5)
N1 0.0285(9) 0.0246(8) 0.0258(7) -0.0007(6) -0.0071(6) 0.0072(7)
N2 0.0264(8) 0.0270(8) 0.0293(8) 0.0007(6) -0.0011(6) 0.0025(7)
C1 0.0365(12) 0.0285(10) 0.0477(11) 0.0032(9) 0.0108(9) -0.0004(9)
C2 0.0334(11) 0.0248(9) 0.0321(9) 0.0062(8) 0.0048(8) 0.0055(8)
C3 0.0349(11) 0.0249(10) 0.0271(9) 0.0011(7) 0.0041(8) 0.0038(8)
C4 0.0230(9) 0.0185(9) 0.0277(9) 0.0011(7) -0.0004(7) 0.0015(7)
C5 0.0241(9) 0.0240(9) 0.0243(8) 0.0034(7) 0.0039(7) 0.0002(7)
C6 0.0229(9) 0.0249(9) 0.0249(8) 0.0030(7) 0.0007(7) 0.0017(7)
C7 0.0240(9) 0.0209(9) 0.0244(8) 0.0008(7) -0.0033(7) 0.0006(7)
C8 0.0214(9) 0.0182(8) 0.0248(9) 0.0041(7) 0.0015(7) -0.0031(7)
C9 0.0243(9) 0.0190(9) 0.0301(9) 0.0048(7) 0.0016(7) 0.0028(7)
C10 0.0210(9) 0.0194(9) 0.0291(9) 0.0043(7) 0.0012(7) -0.0006(7)
C11 0.0204(9) 0.0211(9) 0.0319(9) 0.0047(7) 0.0058(7) -0.0007(7)
C12 0.0278(10) 0.0219(9) 0.0375(10) 0.0008(8) 0.0064(8) 0.0042(8)
C13 0.0342(11) 0.0333(11) 0.0333(10) -0.0063(8) 0.0024(8) 0.0027(9)
C14 0.0607(15) 0.0375(12) 0.0384(11) 0.0147(9) 0.0082(10) 0.0098(11)
C15 0.0275(10) 0.0284(10) 0.0271(9) 0.0010(7) 0.0076(8) 0.0004(8)
C16 0.0288(10) 0.0283(10) 0.0352(10) -0.0004(8) 0.0101(8) 0.0043(8)
C17 0.0236(10) 0.0224(9) 0.0316(9) 0.0011(7) 0.0041(8) 0.0023(7)
C18 0.0235(10) 0.0249(10) 0.0447(11) 0.0012(8) 0.0049(8) 0.0036(8)
C19 0.0355(12) 0.0278(10) 0.0425(11) 0.0090(8) -0.0017(9) 0.0067(9)
C20 0.0326(11) 0.0340(11) 0.0292(9) -0.0035(8) -0.0037(8) 0.0051(9)
C21 0.0266(10) 0.0242(9) 0.0371(10) 0.0077(8) 0.0042(8) 0.0076(8)
C22 0.0354(11) 0.0299(10) 0.0325(10) 0.0072(8) -0.0060(8) 0.0098(9)
C23 0.0369(12) 0.0269(10) 0.0296(9) 0.0010(8) -0.0031(8) 0.0073(8)

loop_
_atom_type_symbol
_atom_type_description
_atom_type_scat_dispersion_real
_atom_type_scat_dispersion_imag
_atom_type_scat_source
C C 0.0033 0.0016 'International Tables Vol C Tables 4.2.6.8 and 6.1.1.4'
H H 0.0000 0.0000 'International Tables Vol C Tables 4.2.6.8 and 6.1.1.4'
N N 0.0061 0.0033 'International Tables Vol C Tables 4.2.6.8 and 6.1.1.4'
O O 0.0106 0.0060 'International Tables Vol C Tables 4.2.6.8 and 6.1.1.4'

loop_
_geom_angle_atom_site_label_1
_geom_angle_atom_site_label_2
_geom_angle_atom_site_label_3
_geom_angle
C4 O1 C5 116.56(12)
C8 N1 H1 115.2
C8 N1 C9 129.51(14)
C9 N1 H1 115.2
C20 N2 C10 117.78(15)
H1A C1 H1B 109.5
H1A C1 H1C 109.5
H1B C1 H1C 109.5
C2 C1 H1A 109.5
C2 C1 H1B 109.5
C2 C1 H1C 109.5
C1 C2 C3 110.22(15)
C1 C2 C14 109.03(16)
C1 C2 C19 110.35(15)
C14 C2 C3 109.48(15)
C19 C2 C3 107.96(15)
C19 C2 C14 109.78(16)
C2 C3 H3A 109.0
C2 C3 H3B 109.0
H3A C3 H3B 107.8
C4 C3 C2 113.11(14)
C4 C3 H3A 109.0
C4 C3 H3B 109.0
O1 C4 C3 111.17(14)
C17 C4 O1 123.90(15)
C17 C4 C3 124.93(15)
O1 C5 H5 108.9
O1 C5 C6 106.32(13)
O1 C5 C15 110.73(13)
C6 C5 H5 108.9
C15 C5 H5 108.9
C15 C5 C6 112.91(14)
C5 C6 H6A 108.7
C5 C6 H6B 108.7
C5 C6 C7 114.14(13)
H6A C6 H6B 107.6
C7 C6 H6A 108.7
C7 C6 H6B 108.7
C6 C7 H7A 109.1
C6 C7 H7B 109.1
H7A C7 H7B 107.8
C8 C7 C6 112.63(13)
C8 C7 H7A 109.1
C8 C7 H7B 109.1
O3 C8 N1 123.06(15)
O3 C8 C7 123.08(15)
N1 C8 C7 113.86(13)
N1 C9 C10 114.82(14)
C23 C9 N1 125.42(15)
C23 C9 C10 119.75(16)
N2 C10 C9 117.80(15)
N2 C10 C11 122.64(15)
C11 C10 C9 119.56(15)
C12 C11 C10 117.29(15)
C12 C11 C21 123.64(16)
C21 C11 C10 119.05(15)
C11 C12 H12 120.3
C13 C12 C11 119.31(16)
C13 C12 H12 120.3
C12 C13 H13 120.3
C12 C13 C20 119.37(17)
C20 C13 H13 120.3
C2 C14 H14A 109.5
C2 C14 H14B 109.5
C2 C14 H14C 109.5
H14A C14 H14B 109.5
H14A C14 H14C 109.5
H14B C14 H14C 109.5
C5 C15 H15A 109.3
C5 C15 H15B 109.3
C5 C15 C16 111.50(14)
H15A C15 H15B 108.0
C16 C15 H15A 109.3
C16 C15 H15B 109.3
C15 C16 H16A 109.6
C15 C16 H16B 109.6
H16A C16 H16B 108.1
C17 C16 C15 110.44(14)
C17 C16 H16A 109.6
C17 C16 H16B 109.6
C4 C17 C16 122.19(15)
C4 C17 C18 119.29(16)
C18 C17 C16 118.50(15)
O2 C18 C17 120.98(17)
O2 C18 C19 120.94(16)
C17 C18 C19 118.04(15)
C2 C19 H19A 108.7
C2 C19 H19B 108.7
C18 C19 C2 114.08(15)
C18 C19 H19A 108.7
C18 C19 H19B 108.7
H19A C19 H19B 107.6
N2 C20 C13 123.60(17)
N2 C20 H20 118.2
C13 C20 H20 118.2
C11 C21 H21 120.0
C22 C21 C11 120.00(16)
C22 C21 H21 120.0
C21 C22 H22 119.2
C21 C22 C23 121.66(16)
C23 C22 H22 119.2
C9 C23 C22 119.97(16)
C9 C23 H23 120.0
C22 C23 H23 120.0

loop_
_geom_bond_atom_site_label_1
_geom_bond_atom_site_label_2
_geom_bond_distance
O1 C4 1.3555(19)
O1 C5 1.4660(19)
O2 C18 1.232(2)
O3 C8 1.2241(19)
N1 H1 0.8800
N1 C8 1.357(2)
N1 C9 1.406(2)
N2 C10 1.362(2)
N2 C20 1.315(2)
C1 H1A 0.9800
C1 H1B 0.9800
C1 H1C 0.9800
C1 C2 1.523(3)
C2 C3 1.544(2)
C2 C14 1.533(2)
C2 C19 1.530(3)
C3 H3A 0.9900
C3 H3B 0.9900
C3 C4 1.499(2)
C4 C17 1.346(2)
C5 H5 1.0000
C5 C6 1.510(2)
C5 C15 1.501(2)
C6 H6A 0.9900
C6 H6B 0.9900
C6 C7 1.517(2)
C7 H7A 0.9900
C7 H7B 0.9900
C7 C8 1.514(2)
C9 C10 1.423(2)
C9 C23 1.374(2)
C10 C11 1.420(2)
C11 C12 1.411(2)
C11 C21 1.414(2)
C12 H12 0.9500
C12 C13 1.360(3)
C13 H13 0.9500
C13 C20 1.408(3)
C14 H14A 0.9800
C14 H14B 0.9800
C14 H14C 0.9800
C15 H15A 0.9900
C15 H15B 0.9900
C15 C16 1.521(2)
C16 H16A 0.9900
C16 H16B 0.9900
C16 C17 1.505(2)
C17 C18 1.459(2)
C18 C19 1.509(3)
C19 H19A 0.9900
C19 H19B 0.9900
C20 H20 0.9500
C21 H21 0.9500
C21 C22 1.360(2)
C22 H22 0.9500
C22 C23 1.409(2)
C23 H23 0.9500

loop_
_geom_torsion_atom_site_label_1
_geom_torsion_atom_site_label_2
_geom_torsion_atom_site_label_3
_geom_torsion_atom_site_label_4
_geom_torsion
O1 C4 C17 C16 -3.7(3)
O1 C4 C17 C18 177.88(16)
O1 C5 C6 C7 55.69(18)
O1 C5 C15 C16 -57.82(19)
O2 C18 C19 C2 -148.56(18)
N1 C9 C10 N2 -0.8(2)
N1 C9 C10 C11 179.78(15)
N1 C9 C23 C22 179.86(17)
N2 C10 C11 C12 0.0(2)
N2 C10 C11 C21 -178.84(16)
C1 C2 C3 C4 -74.31(19)
C1 C2 C19 C18 67.2(2)
C2 C3 C4 O1 159.50(15)
C2 C3 C4 C17 -20.8(3)
C3 C2 C19 C18 -53.4(2)
C3 C4 C17 C16 176.63(17)
C3 C4 C17 C18 -1.8(3)
C4 O1 C5 C6 166.03(13)
C4 O1 C5 C15 43.04(19)
C4 C17 C18 O2 177.82(18)
C4 C17 C18 C19 -4.6(3)
C5 O1 C4 C3 167.19(14)
C5 O1 C4 C17 -12.5(2)
C5 C6 C7 C8 -178.92(14)
C5 C15 C16 C17 41.5(2)
C6 C5 C15 C16 -176.91(15)
C6 C7 C8 O3 7.7(2)
C6 C7 C8 N1 -173.09(14)
C8 N1 C9 C10 175.18(16)
C8 N1 C9 C23 -4.2(3)
C9 N1 C8 O3 2.8(3)
C9 N1 C8 C7 -176.36(16)
C9 C10 C11 C12 179.38(15)
C9 C10 C11 C21 0.6(2)
C10 N2 C20 C13 -0.5(3)
C10 C9 C23 C22 0.5(3)
C10 C11 C12 C13 -0.4(3)
C10 C11 C21 C22 -0.1(3)
C11 C12 C13 C20 0.3(3)
C11 C21 C22 C23 -0.2(3)
C12 C11 C21 C22 -178.80(17)
C12 C13 C20 N2 0.1(3)
C14 C2 C3 C4 165.76(16)
C14 C2 C19 C18 -172.63(16)
C15 C5 C6 C7 177.30(14)
C15 C16 C17 C4 -11.7(2)
C15 C16 C17 C18 166.71(16)
C16 C17 C18 O2 -0.7(3)
C16 C17 C18 C19 176.95(17)
C17 C18 C19 C2 33.8(2)
C19 C2 C3 C4 46.3(2)
C20 N2 C10 C9 -178.94(16)
C20 N2 C10 C11 0.5(2)
C21 C11 C12 C13 178.37(17)
C21 C22 C23 C9 0.0(3)
C23 C9 C10 N2 178.66(16)
C23 C9 C10 C11 -0.8(3)
